data_4348488
loop_
_publ_author_name
'Joslin, Evan E.'
'Zaragoza, Jan Paulo T.'
'Baglia, Regina A.'
'Siegler, Maxime A.'
'Goldberg, David P.'

_publ_section_title
;
 The Influence of Peripheral Substituent Modification on P(V), Mn(III),
 and Mn(V)(O) Corrolazines: X-ray Crystallography, Electrochemical and
 Spectroscopic Properties, and HAT and OAT Reactivities.
;
_journal_issue 17
_journal_name_full 'Inorganic chemistry'
_journal_page_first 8646
_journal_page_last 8660
_journal_paper_doi 10.1021/acs.inorgchem.6b01219
_journal_volume 55
_journal_year 2016
_chemical_formula_moiety 'C74 H62 N7 O10 P'
_chemical_formula_sum 'C74 H62 N7 O10 P'
_chemical_formula_weight 1240.27
_space_group_crystal_system triclinic
_space_group_IT_number 2
_space_group_name_Hall '-P 1'
_space_group_name_H-M_alt 'P -1'
_atom_sites_solution_hydrogens geom
_atom_sites_solution_primary direct
_atom_sites_solution_secondary difmap
_audit_creation_method SHELXL-2013
_cell_angle_alpha 87.211(4)
_cell_angle_beta 66.674(4)
_cell_angle_gamma 74.628(4)
_cell_formula_units_Z 2
_cell_length_a 14.8549(6)
_cell_length_b 15.6119(18)
_cell_length_c 16.6521(7)
_cell_measurement_reflns_used 10235
_cell_measurement_temperature 110(2)
_cell_measurement_theta_max 72.03
_cell_measurement_theta_min 3.30
_cell_volume 3412.4(5)
_computing_cell_refinement
;
CrysAlisPro, Agilent Technologies,
Version 1.171.36.32 (release 02-08-2013 CrysAlis171 .NET)
(compiled Aug  2 2013,16:46:58)
;
_computing_data_collection
;
CrysAlisPro, Agilent Technologies,
Version 1.171.36.32 (release 02-08-2013 CrysAlis171 .NET)
(compiled Aug  2 2013,16:46:58)
;
_computing_data_reduction
;
CrysAlisPro, Agilent Technologies,
Version 1.171.36.32 (release 02-08-2013 CrysAlis171 .NET)
(compiled Aug  2 2013,16:46:58)
;
_computing_molecular_graphics 'SHELXTL v6.10 (Sheldrick, 2008)'
_computing_publication_material 'SHELXTL v6.10 (Sheldrick, 2008)'
_computing_structure_refinement 'SHELXL-2013 (Sheldrick, 2013)'
_computing_structure_solution 'SHELXS-2013 (Sheldrick, 2013)'
_diffrn_ambient_temperature 110(2)
_diffrn_measured_fraction_theta_full 1.000
_diffrn_measured_fraction_theta_max 0.999
_diffrn_measurement_device_type 'SuperNova, Dual, Cu at zero, Atlas'
_diffrn_measurement_method '\w scans'
_diffrn_radiation_monochromator mirror
_diffrn_radiation_source 'SuperNova (Cu) X-ray Source'
_diffrn_radiation_type CuK\a
_diffrn_radiation_wavelength 1.54178
_diffrn_reflns_av_R_equivalents 0.0635
_diffrn_reflns_av_unetI/netI 0.0599
_diffrn_reflns_Laue_measured_fraction_full 1.000
_diffrn_reflns_Laue_measured_fraction_max 0.999
_diffrn_reflns_limit_h_max 18
_diffrn_reflns_limit_h_min -15
_diffrn_reflns_limit_k_max 19
_diffrn_reflns_limit_k_min -13
_diffrn_reflns_limit_l_max 20
_diffrn_reflns_limit_l_min -19
_diffrn_reflns_number 43404
_diffrn_reflns_point_group_measured_fraction_full 1.000
_diffrn_reflns_point_group_measured_fraction_max 0.999
_diffrn_reflns_theta_full 67.679
_diffrn_reflns_theta_max 72.123
_diffrn_reflns_theta_min 2.896
_exptl_absorpt_coefficient_mu 0.869
_exptl_absorpt_correction_T_max 0.977
_exptl_absorpt_correction_T_min 0.822
_exptl_absorpt_correction_type analytical
_exptl_absorpt_process_details
;
CrysAlisPro, Agilent Technologies,
Version 1.171.36.32 (release 02-08-2013 CrysAlis171 .NET)
(compiled Aug  2 2013,16:46:58)
Analytical numeric absorption correction using a multifaceted crystal
			model based on expressions derived by R.C. Clark & J.S. Reid.
(Clark, R. C. & Reid, J. S. (1995). Acta Cryst. A51, 887-897)
;
_exptl_crystal_colour black
_exptl_crystal_density_diffrn 1.207
_exptl_crystal_description 'thin lath'
_exptl_crystal_F_000 1300
_exptl_crystal_size_max 0.45
_exptl_crystal_size_mid 0.05
_exptl_crystal_size_min 0.03
_platon_squeeze_details
;
#TITL xs0514a
#CELL   14.8549   15.6119   16.6521     87.21     66.67     74.63
#SPGR P-1
# Solvent Accessible Volume =     553.5
# Electrons Found in S.A.V. =     201.2
# Note: Atoms in Void as Cxxx and Qxxx all others
#C101 0.709 0.330 0.094 !      18.74 eA-3
#C102 0.125 0.741 0.076 !      13.53 eA-3
#C103 0.864 0.712 0.077 !      13.06 eA-3
#C104 0.024 0.174 0.042 !       8.66 eA-3
#C105 0.643 0.113 0.110 !       8.43 eA-3
#C106 0.847 0.053 0.112 !       6.09 eA-3
#C107 0.886 0.832 0.043 !       4.63 eA-3
#C108 0.718 0.134 0.091 !       4.63 eA-3
#C109 0.780 0.228 0.007 !       2.61 eA-3
#Q110 0.724 0.052 0.154 !       2.37 eA-3
#C111 0.984 0.097 0.110 !       2.10 eA-3
#Q112 0.917 0.295 0.042 !       2.03 eA-3
#C113 0.095 1.001 0.016 !       1.95 eA-3
#Q114 0.880 0.612 0.060 !       1.94 eA-3
#C115 0.015 0.788 0.064 !       1.89 eA-3
#C116 0.906 0.058 0.121 !       1.63 eA-3
#C117 0.699 0.229 0.052 !       1.63 eA-3
#Q118 0.864 0.529 0.129 !       1.25 eA-3
#Q119 0.829 0.522 0.078 !       1.20 eA-3
#Q120 0.755 0.913 0.062 !       1.07 eA-3
#Q121 0.262 0.474 0.111 !       1.03 eA-3
#Q122 0.644 0.973 0.091 !       1.02 eA-3
#Q123 0.823 0.294 0.501 !       0.94 eA-3
#Q124 0.797 0.324 0.453 !       0.86 eA-3
#Q125 0.394 0.687 0.403 !       0.84 eA-3
#Q126 0.403 0.904 0.315 !       0.76 eA-3
#Q127 0.334 0.831 0.412 !       0.75 eA-3
#Q128 0.233 0.978 0.468 !       0.75 eA-3
#Q129 0.138 0.189 0.474 !       0.75 eA-3
#Q130 0.844 0.109 0.446 !       0.74 eA-3
#Q131 0.283 0.398 0.208 !       0.74 eA-3
#Q132 0.947 0.685 0.034 !       0.72 eA-3
#Q133 0.768 0.297 0.403 !       0.72 eA-3
#Q134 0.280 0.119 0.449 !       0.72 eA-3
#Q135 0.172 0.322 0.467 !       0.71 eA-3
#C136 0.937 0.707 0.079 !       0.66 eA-3
#Q137 0.370 0.495 0.471 !       0.66 eA-3
#Q138 0.113 0.985 0.296 !       0.65 eA-3
#C139 0.745 0.318 0.143 !       0.65 eA-3
#Q140 0.841 0.309 0.422 !       0.64 eA-3
#Q141 0.630 0.460 0.002 !       0.64 eA-3
#C142 0.625 0.313 0.109 !       0.64 eA-3
#Q143 1.001 0.123 0.346 !       0.64 eA-3
#Q144 0.562 0.653 0.034 !       0.63 eA-3
#Q145 0.921 0.106 0.408 !       0.62 eA-3
#Q146 0.504 0.294 0.334 !       0.62 eA-3
#Q147 0.901 0.767 0.278 !       0.62 eA-3
#Q148 0.841 0.427 0.377 !       0.61 eA-3
#Q149 0.837 0.839 0.293 !       0.61 eA-3
#Q150 0.452 0.522 0.385 !       0.61 eA-3
#Q151 0.192 0.846 0.235 !       0.61 eA-3
#Q152 0.546 0.197 0.391 !       0.60 eA-3
#Q153 0.525 0.920 0.163 !       0.60 eA-3
#Q154 0.724 0.531 0.159 !       0.58 eA-3
#Q155 0.144 0.268 0.468 !       0.58 eA-3
#Q156 0.683 0.427 0.504 !       0.58 eA-3
#Q157 0.621 0.927 0.042 !       0.58 eA-3
#Q158 0.862 0.506 0.353 !       0.57 eA-3
#Q159 0.703 0.457 0.251 !       0.57 eA-3
#Q160 0.781 0.740 0.299 !       0.57 eA-3
#Q161 0.456 0.382 0.422 !       0.56 eA-3
#Q162 0.067 0.157 0.281 !       0.56 eA-3
#C163 0.925 0.140 0.009 !       0.56 eA-3
#C164 0.829 0.892 0.067 !       0.55 eA-3
#Q165 0.361 0.205 0.120 !       0.55 eA-3
#Q166 0.776 0.500 0.428 !       0.55 eA-3
#Q167 0.671 0.033 0.123 !       0.55 eA-3
#C168 0.959 0.069 0.032 !       0.55 eA-3
#Q169 0.317 0.238 0.082 !       0.55 eA-3
#Q170 0.548 0.736 0.083 !       0.55 eA-3
#Q171 0.102 0.469 0.202 !       0.54 eA-3
#Q172 0.358 0.476 0.044 !       0.54 eA-3
#Q173 0.528 0.235 0.433 !       0.54 eA-3
#Q174 0.580 0.093 0.394 !       0.52 eA-3
#Q175 0.485 0.240 0.019 !       0.51 eA-3
#Q176 0.972 0.326 0.315 !       0.51 eA-3
#Q177 0.152 0.744 0.140 !       0.51 eA-3
#Q178 0.614 0.596 0.199 !       0.51 eA-3
#Q179 0.439 0.230 0.062 !       0.51 eA-3
;
_refine_diff_density_max 0.759
_refine_diff_density_min -0.382
_refine_diff_density_rms 0.056
_refine_ls_extinction_method none
_refine_ls_goodness_of_fit_ref 1.014
_refine_ls_hydrogen_treatment constr
_refine_ls_matrix_type full
_refine_ls_number_parameters 1103
_refine_ls_number_reflns 13452
_refine_ls_number_restraints 1150
_refine_ls_restrained_S_all 0.980
_refine_ls_R_factor_all 0.0798
_refine_ls_R_factor_gt 0.0573
_refine_ls_shift/su_max 0.003
_refine_ls_shift/su_mean 0.000
_refine_ls_structure_factor_coef Fsqd
_refine_ls_weighting_details
;
 w=1/[\s^2^(Fo^2^)+(0.0801P)^2^+1.3230P]
 where P=(Fo^2^+2Fc^2^)/3
;
_refine_ls_weighting_scheme calc
_refine_ls_wR_factor_gt 0.1466
_refine_ls_wR_factor_ref 0.1623
_reflns_Friedel_coverage 0.000
_reflns_number_gt 9906
_reflns_number_total 13452
_reflns_threshold_expression 'I > 2\s(I)'
_cod_data_source_file ic6b01219_si_003.cif
_cod_data_source_block P(MeOP8Cz)(OMe)2
_cod_database_code 4348488
_shelx_space_group_comment
;
The symmetry employed for this shelxl refinement is uniquely defined
by the following loop, which should always be used as a source of
symmetry information in preference to the above space-group names.
They are only intended as comments.
;
_shelxl_version_number 2013-2
_platon_squeeze_void_probe_radius 1.20

loop_
_space_group_symop_operation_xyz
'x, y, z'
'-x, -y, -z'

loop_
_atom_site_label
_atom_site_type_symbol
_atom_site_fract_x
_atom_site_fract_y
_atom_site_fract_z
_atom_site_U_iso_or_equiv
_atom_site_adp_type
_atom_site_occupancy
_atom_site_site_symmetry_order
_atom_site_calc_flag
_atom_site_refinement_flags_posn
_atom_site_refinement_flags_adp
_atom_site_refinement_flags_occupancy
_atom_site_disorder_assembly
_atom_site_disorder_group
P1 P 0.19612(4) 0.70030(4) 0.55294(4) 0.02460(13) Uani 1 1 d . . . . .
C1 C 0.32761(18) 0.52551(15) 0.49620(17) 0.0277(5) Uani 1 1 d . . . . .
C2 C 0.42362(18) 0.48252(16) 0.42664(17) 0.0285(5) Uani 1 1 d . . . . .
C3 C 0.46115(18) 0.54838(16) 0.37687(17) 0.0290(5) Uani 1 1 d . . . . .
C4 C 0.38842(17) 0.63227(15) 0.41586(16) 0.0266(5) Uani 1 1 d . . . . .
C5 C 0.32990(17) 0.78548(16) 0.42825(16) 0.0267(5) Uani 1 1 d . . . . .
C6 C 0.33704(17) 0.87298(15) 0.39976(17) 0.0272(5) Uani 1 1 d . . . . .
C7 C 0.25101(17) 0.93302(15) 0.45695(16) 0.0258(5) Uani 1 1 d . . . . .
C8 C 0.18923(17) 0.88249(14) 0.51881(16) 0.0243(5) Uani 1 1 d . . . . .
C9 C 0.04514(17) 0.86365(15) 0.62974(16) 0.0253(5) Uani 1 1 d . . . . .
C10 C -0.05591(17) 0.88770(15) 0.69834(16) 0.0265(5) Uani 1 1 d . . . . .
C11 C -0.08066(18) 0.80860(16) 0.72876(16) 0.0269(5) Uani 1 1 d . . . . .
C12 C 0.00549(17) 0.73720(16) 0.68006(16) 0.0260(5) Uani 1 1 d . . . . .
C13 C 0.04044(18) 0.64265(16) 0.67234(16) 0.0279(5) Uani 1 1 d . . . . .
C14 C 0.01208(18) 0.56422(16) 0.70924(17) 0.0285(5) Uani 1 1 d . . . . .
C15 C 0.09749(18) 0.49284(16) 0.67176(17) 0.0285(5) Uani 1 1 d . . . . .
C16 C 0.17707(18) 0.52740(15) 0.60928(17) 0.0273(5) Uani 1 1 d . . . . .
N1 N 0.26861(15) 0.48193(13) 0.55371(14) 0.0280(4) Uani 1 1 d . . . . .
N2 N 0.30816(15) 0.61685(13) 0.48762(14) 0.0265(4) Uani 1 1 d . . . . .
N3 N 0.39936(15) 0.71088(13) 0.38725(14) 0.0274(4) Uani 1 1 d . . . . .
N4 N 0.24043(14) 0.79251(12) 0.50028(13) 0.0258(4) Uani 1 1 d . . . . .
N5 N 0.09798(14) 0.91779(12) 0.58102(13) 0.0249(4) Uani 1 1 d . . . . .
N6 N 0.07916(14) 0.77357(13) 0.62272(13) 0.0256(4) Uani 1 1 d . . . . .
N7 N 0.13934(14) 0.61692(13) 0.61113(14) 0.0262(4) Uani 1 1 d . . . . .
C17 C 0.46169(18) 0.38476(16) 0.41164(18) 0.0312(5) Uani 0.653(7) 1 d D U P A 1
C18 C 0.4698(9) 0.3270(5) 0.4760(5) 0.0321(16) Uani 0.653(7) 1 d D U P A 1
H18 H 0.4511 0.3505 0.5336 0.039 Uiso 0.653(7) 1 calc R U P A 1
C19 C 0.5047(8) 0.2352(5) 0.4578(5) 0.0353(15) Uani 0.653(7) 1 d D U P A 1
H19 H 0.5099 0.1963 0.5024 0.042 Uiso 0.653(7) 1 calc R U P A 1
C20 C 0.5320(9) 0.2013(4) 0.3732(5) 0.0383(16) Uani 0.653(7) 1 d D U P A 1
C21 C 0.5236(10) 0.2585(5) 0.3079(6) 0.0360(15) Uani 0.653(7) 1 d D U P A 1
H21 H 0.5416 0.2347 0.2505 0.043 Uiso 0.653(7) 1 calc R U P A 1
C22 C 0.4891(12) 0.3499(5) 0.3266(5) 0.0325(15) Uani 0.653(7) 1 d D U P A 1
H22 H 0.4841 0.3887 0.2819 0.039 Uiso 0.653(7) 1 calc R U P A 1
O1 O 0.5698(4) 0.1124(3) 0.3480(4) 0.0507(12) Uani 0.653(7) 1 d D U P A 1
C23 C 0.5896(5) 0.0531(3) 0.4116(4) 0.0578(16) Uani 0.653(7) 1 d D U P A 1
H23A H 0.6334 0.0731 0.4335 0.087 Uiso 0.653(7) 1 calc R U P A 1
H23B H 0.6237 -0.0073 0.3842 0.087 Uiso 0.653(7) 1 calc R U P A 1
H23C H 0.5252 0.0533 0.4605 0.087 Uiso 0.653(7) 1 calc R U P A 1
C17' C 0.46169(18) 0.38476(16) 0.41164(18) 0.0312(5) Uani 0.347(7) 1 d D U P A 2
C18' C 0.457(2) 0.3356(11) 0.4854(10) 0.033(3) Uani 0.347(7) 1 d D U P A 2
H18' H 0.4303 0.3657 0.5415 0.039 Uiso 0.347(7) 1 calc R U P A 2
C19' C 0.4907(17) 0.2437(10) 0.4770(10) 0.037(2) Uani 0.347(7) 1 d D U P A 2
H19' H 0.4896 0.2118 0.5273 0.044 Uiso 0.347(7) 1 calc R U P A 2
C20' C 0.5265(18) 0.1963(8) 0.3960(10) 0.036(2) Uani 0.347(7) 1 d D U P A 2
C21' C 0.5272(19) 0.2428(9) 0.3236(10) 0.036(3) Uani 0.347(7) 1 d D U P A 2
H21' H 0.5484 0.2118 0.2687 0.043 Uiso 0.347(7) 1 calc R U P A 2
C22' C 0.497(2) 0.3351(10) 0.3311(10) 0.034(3) Uani 0.347(7) 1 d D U P A 2
H22' H 0.4998 0.3662 0.2801 0.040 Uiso 0.347(7) 1 calc R U P A 2
O1' O 0.5545(7) 0.1051(6) 0.3930(6) 0.049(2) Uani 0.347(7) 1 d D U P A 2
C23' C 0.5972(9) 0.0559(7) 0.3107(7) 0.062(3) Uani 0.347(7) 1 d D U P A 2
H23D H 0.6257 -0.0067 0.3179 0.092 Uiso 0.347(7) 1 calc R U P A 2
H23E H 0.6513 0.0800 0.2689 0.092 Uiso 0.347(7) 1 calc R U P A 2
H23F H 0.5442 0.0608 0.2885 0.092 Uiso 0.347(7) 1 calc R U P A 2
C24 C 0.5609(4) 0.5375(3) 0.3049(3) 0.0275(10) Uani 0.803(5) 1 d D U P B 1
C25 C 0.6458(4) 0.4689(3) 0.3008(3) 0.0274(9) Uani 0.803(5) 1 d D U P B 1
H25 H 0.6388 0.4292 0.3466 0.033 Uiso 0.803(5) 1 calc R U P B 1
C26 C 0.7392(4) 0.4577(3) 0.2319(3) 0.0323(9) Uani 0.803(5) 1 d D U P B 1
H26 H 0.7956 0.4106 0.2306 0.039 Uiso 0.803(5) 1 calc R U P B 1
C27 C 0.7508(3) 0.5149(3) 0.1647(3) 0.0387(9) Uani 0.803(5) 1 d D U P B 1
C28 C 0.6677(4) 0.5841(3) 0.1667(3) 0.0411(12) Uani 0.803(5) 1 d D U P B 1
H28 H 0.6755 0.6235 0.1206 0.049 Uiso 0.803(5) 1 calc R U P B 1
C29 C 0.5743(4) 0.5952(3) 0.2357(4) 0.0369(12) Uani 0.803(5) 1 d D U P B 1
H29 H 0.5182 0.6424 0.2366 0.044 Uiso 0.803(5) 1 calc R U P B 1
O2 O 0.8414(2) 0.5076(2) 0.0941(2) 0.0501(9) Uani 0.803(5) 1 d D U P B 1
C30 C 0.9206(3) 0.4292(3) 0.0842(3) 0.0510(10) Uani 0.803(5) 1 d D U P B 1
H30A H 0.9395 0.4264 0.1346 0.077 Uiso 0.803(5) 1 calc R U P B 1
H30B H 0.9799 0.4300 0.0304 0.077 Uiso 0.803(5) 1 calc R U P B 1
H30C H 0.8972 0.3769 0.0809 0.077 Uiso 0.803(5) 1 calc R U P B 1
C24' C 0.5592(16) 0.5469(14) 0.2940(14) 0.030(3) Uani 0.197(5) 1 d D U P B 2
C25' C 0.6398(15) 0.4760(15) 0.2932(12) 0.030(3) Uani 0.197(5) 1 d D U P B 2
H25' H 0.6260 0.4314 0.3338 0.037 Uiso 0.197(5) 1 calc R U P B 2
C26' C 0.7390(16) 0.4685(13) 0.2353(10) 0.035(3) Uani 0.197(5) 1 d D U P B 2
H26' H 0.7921 0.4193 0.2366 0.043 Uiso 0.197(5) 1 calc R U P B 2
C27' C 0.7616(12) 0.5329(11) 0.1751(9) 0.040(3) Uani 0.197(5) 1 d D U P B 2
C28' C 0.6820(13) 0.6042(12) 0.1751(13) 0.032(3) Uani 0.197(5) 1 d D U P B 2
H28' H 0.6961 0.6487 0.1345 0.039 Uiso 0.197(5) 1 calc R U P B 2
C29' C 0.5834(16) 0.6113(15) 0.2328(15) 0.034(3) Uani 0.197(5) 1 d D U P B 2
H29' H 0.5306 0.6606 0.2314 0.041 Uiso 0.197(5) 1 calc R U P B 2
O2' O 0.8592(10) 0.5256(10) 0.1181(8) 0.0501(9) Uani 0.197(5) 1 d D U P B 2
C30' C 0.8846(11) 0.5844(10) 0.0555(10) 0.0510(10) Uani 0.197(5) 1 d D U P B 2
H30D H 0.8534 0.5815 0.0141 0.077 Uiso 0.197(5) 1 calc R U P B 2
H30E H 0.9588 0.5693 0.0241 0.077 Uiso 0.197(5) 1 calc R U P B 2
H30F H 0.8600 0.6448 0.0832 0.077 Uiso 0.197(5) 1 calc R U P B 2
C31 C 0.4179(9) 0.8874(8) 0.3190(8) 0.0272(8) Uani 0.526(3) 1 d D U P C 1
C32 C 0.5210(9) 0.8399(7) 0.2890(6) 0.0325(16) Uani 0.526(3) 1 d D U P C 1
H32 H 0.5438 0.8000 0.3262 0.039 Uiso 0.526(3) 1 calc R U P C 1
C33 C 0.5898(7) 0.8498(6) 0.2069(5) 0.0371(17) Uani 0.526(3) 1 d D U P C 1
H33 H 0.6592 0.8169 0.1880 0.045 Uiso 0.526(3) 1 calc R U P C 1
C34 C 0.5581(5) 0.9076(5) 0.1519(4) 0.0373(15) Uani 0.526(3) 1 d D U P C 1
C35 C 0.4563(6) 0.9555(7) 0.1794(8) 0.0346(17) Uani 0.526(3) 1 d D U P C 1
H35 H 0.4342 0.9950 0.1417 0.042 Uiso 0.526(3) 1 calc R U P C 1
C36 C 0.3874(8) 0.9453(9) 0.2626(8) 0.0318(16) Uani 0.526(3) 1 d D U P C 1
H36 H 0.3181 0.9783 0.2813 0.038 Uiso 0.526(3) 1 calc R U P C 1
O3 O 0.6324(4) 0.9122(4) 0.0721(3) 0.0489(14) Uani 0.526(3) 1 d D U P C 1
C37 C 0.5994(6) 0.9589(5) 0.0090(5) 0.064(2) Uani 0.526(3) 1 d D U P C 1
H37A H 0.5438 0.9381 0.0065 0.095 Uiso 0.526(3) 1 calc R U P C 1
H37B H 0.6562 0.9478 -0.0486 0.095 Uiso 0.526(3) 1 calc R U P C 1
H37C H 0.5754 1.0228 0.0257 0.095 Uiso 0.526(3) 1 calc R U P C 1
C31' C 0.4219(17) 0.8922(17) 0.327(2) 0.0272(8) Uani 0.119(3) 1 d D U P C 2
C32' C 0.5263(16) 0.8634(10) 0.3078(12) 0.033(3) Uani 0.119(3) 1 d D U P C 2
H32' H 0.5488 0.8297 0.3486 0.039 Uiso 0.119(3) 1 calc R U P C 2
C33' C 0.5970(15) 0.8831(10) 0.2307(12) 0.038(3) Uani 0.119(3) 1 d D U P C 2
H33' H 0.6675 0.8630 0.2190 0.046 Uiso 0.119(3) 1 calc R U P C 2
C34' C 0.5656(17) 0.9321(12) 0.1704(12) 0.039(3) Uani 0.119(3) 1 d D U P C 2
C35' C 0.4617(18) 0.961(2) 0.188(2) 0.035(3) Uani 0.119(3) 1 d D U P C 2
H35' H 0.4393 0.9950 0.1475 0.042 Uiso 0.119(3) 1 calc R U P C 2
C36' C 0.392(2) 0.941(2) 0.266(2) 0.032(3) Uani 0.119(3) 1 d D U P C 2
H36' H 0.3212 0.9615 0.2773 0.039 Uiso 0.119(3) 1 calc R U P C 2
O3' O 0.6348(15) 0.9520(14) 0.0942(14) 0.045(3) Uani 0.119(3) 1 d D U P C 2
C37' C 0.7359(14) 0.9108(17) 0.0675(16) 0.042(4) Uani 0.119(3) 1 d D U P C 2
H37D H 0.7471 0.8712 0.1122 0.063 Uiso 0.119(3) 1 calc R U P C 2
H37E H 0.7736 0.9557 0.0591 0.063 Uiso 0.119(3) 1 calc R U P C 2
H37F H 0.7598 0.8760 0.0122 0.063 Uiso 0.119(3) 1 calc R U P C 2
C31C C 0.4157(13) 0.8871(11) 0.3143(11) 0.0272(8) Uani 0.355(3) 1 d D U P C 3
C32C C 0.5168(13) 0.8394(10) 0.2959(9) 0.034(2) Uani 0.355(3) 1 d D U P C 3
H32C H 0.5308 0.7966 0.3349 0.041 Uiso 0.355(3) 1 calc R U P C 3
C33C C 0.5964(11) 0.8533(9) 0.2223(8) 0.035(2) Uani 0.355(3) 1 d D U P C 3
H33C H 0.6643 0.8202 0.2111 0.042 Uiso 0.355(3) 1 calc R U P C 3
C34C C 0.5774(8) 0.9151(7) 0.1650(6) 0.037(2) Uani 0.355(3) 1 d D U P C 3
C35C C 0.4786(9) 0.9631(10) 0.1814(10) 0.037(2) Uani 0.355(3) 1 d D U P C 3
H35C H 0.4652 1.0057 0.1420 0.044 Uiso 0.355(3) 1 calc R U P C 3
C36C C 0.3992(11) 0.9491(12) 0.2551(12) 0.032(2) Uani 0.355(3) 1 d D U P C 3
H36C H 0.3316 0.9826 0.2657 0.038 Uiso 0.355(3) 1 calc R U P C 3
O3C O 0.6567(6) 0.9274(6) 0.0935(6) 0.047(2) Uani 0.355(3) 1 d D U P C 3
C37C C 0.6363(10) 0.9844(9) 0.0331(8) 0.074(4) Uani 0.355(3) 1 d D U P C 3
H37G H 0.5875 0.9673 0.0155 0.111 Uiso 0.355(3) 1 calc R U P C 3
H37H H 0.6995 0.9809 -0.0184 0.111 Uiso 0.355(3) 1 calc R U P C 3
H37I H 0.6074 1.0455 0.0595 0.111 Uiso 0.355(3) 1 calc R U P C 3
C38 C 0.22389(17) 1.03077(15) 0.45951(15) 0.0249(5) Uani 1 1 d . . . . .
C39 C 0.29681(18) 1.07692(16) 0.44438(17) 0.0294(5) Uani 1 1 d . . . . .
H39 H 0.3650 1.0443 0.4327 0.035 Uiso 1 1 calc R U . . .
C40 C 0.27306(18) 1.16907(17) 0.44581(17) 0.0311(5) Uani 1 1 d . . . . .
H40 H 0.3242 1.1989 0.4361 0.037 Uiso 1 1 calc R U . . .
C41 C 0.17367(18) 1.21758(15) 0.46157(16) 0.0275(5) Uani 1 1 d . . . . .
C42 C 0.09861(18) 1.17303(16) 0.47819(16) 0.0278(5) Uani 1 1 d . . . . .
H42 H 0.0305 1.2058 0.4900 0.033 Uiso 1 1 calc R U . . .
C43 C 0.12369(17) 1.08117(15) 0.47738(15) 0.0255(5) Uani 1 1 d . . . . .
H43 H 0.0721 1.0515 0.4892 0.031 Uiso 1 1 calc R U . . .
O4 O 0.14205(14) 1.30777(11) 0.46091(13) 0.0342(4) Uani 1 1 d . . . . .
C44 C 0.2150(3) 1.35531(18) 0.4518(2) 0.0447(7) Uani 1 1 d . . . . .
H44A H 0.2426 1.3384 0.4967 0.067 Uiso 1 1 calc R U . . .
H44B H 0.1822 1.4194 0.4591 0.067 Uiso 1 1 calc R U . . .
H44C H 0.2703 1.3407 0.3935 0.067 Uiso 1 1 calc R U . . .
C45 C -0.11556(17) 0.98025(15) 0.72957(16) 0.0270(5) Uani 1 1 d . . . . .
C46 C -0.1769(2) 1.00186(18) 0.81839(18) 0.0374(6) Uani 1 1 d . . . . .
H46 H -0.1810 0.9563 0.8586 0.045 Uiso 1 1 calc R U . . .
C47 C -0.2317(2) 1.08866(19) 0.84863(19) 0.0448(7) Uani 1 1 d . . . . .
H47 H -0.2741 1.1020 0.9091 0.054 Uiso 1 1 calc R U . . .
C48 C -0.2251(2) 1.15676(17) 0.79091(19) 0.0365(6) Uani 1 1 d . . . . .
C49 C -0.16445(18) 1.13767(16) 0.70299(17) 0.0298(5) Uani 1 1 d . . . . .
H49 H -0.1596 1.1838 0.6633 0.036 Uiso 1 1 calc R U . . .
C50 C -0.11072(17) 1.05028(16) 0.67325(17) 0.0283(5) Uani 1 1 d . . . . .
H50 H -0.0691 1.0373 0.6126 0.034 Uiso 1 1 calc R U . . .
O5 O -0.28197(16) 1.24038(12) 0.82861(14) 0.0479(6) Uani 1 1 d . . . . .
C51 C -0.2745(2) 1.31272(18) 0.7732(2) 0.0460(7) Uani 1 1 d . . . . .
H51A H -0.2042 1.3173 0.7485 0.069 Uiso 1 1 calc R U . . .
H51B H -0.3199 1.3681 0.8074 0.069 Uiso 1 1 calc R U . . .
H51C H -0.2943 1.3026 0.7256 0.069 Uiso 1 1 calc R U . . .
C52 C -0.17899(18) 0.79808(15) 0.79221(17) 0.0290(5) Uani 1 1 d . . . . .
C53 C -0.26550(19) 0.82710(17) 0.77360(17) 0.0318(5) Uani 1 1 d . . . . .
H53 H -0.2607 0.8554 0.7208 0.038 Uiso 1 1 calc R U . . .
C54 C -0.3583(2) 0.81531(18) 0.8307(2) 0.0388(6) Uani 1 1 d . . . . .
H54 H -0.4162 0.8346 0.8166 0.047 Uiso 1 1 calc R U . . .
C55 C -0.3665(2) 0.7751(2) 0.9091(2) 0.0434(7) Uani 1 1 d . . . . .
C56 C -0.2814(2) 0.7461(2) 0.92881(19) 0.0422(7) Uani 1 1 d . . . . .
H56 H -0.2867 0.7188 0.9822 0.051 Uiso 1 1 calc R U . . .
C57 C -0.1880(2) 0.75707(18) 0.87001(18) 0.0357(6) Uani 1 1 d . . . . .
H57 H -0.1297 0.7362 0.8833 0.043 Uiso 1 1 calc R U . . .
O6 O -0.46150(16) 0.76779(18) 0.96185(17) 0.0601(7) Uani 1 1 d . . . . .
C58 C -0.4715(3) 0.7254(3) 1.0424(2) 0.0650(11) Uani 1 1 d . . . . .
H58A H -0.4296 0.6636 1.0293 0.098 Uiso 1 1 calc R U . . .
H58B H -0.5429 0.7263 1.0759 0.098 Uiso 1 1 calc R U . . .
H58C H -0.4490 0.7574 1.0769 0.098 Uiso 1 1 calc R U . . .
C59 C -0.09083(19) 0.55806(16) 0.76737(17) 0.0310(5) Uani 1 1 d . . . . .
C60 C -0.1711(2) 0.59139(18) 0.74150(19) 0.0361(6) Uani 1 1 d . . . . .
H60 H -0.1601 0.6235 0.6901 0.043 Uiso 1 1 calc R U . . .
C61 C -0.2673(2) 0.5789(2) 0.7891(2) 0.0416(6) Uani 1 1 d . . . . .
H61 H -0.3208 0.6009 0.7696 0.050 Uiso 1 1 calc R U . . .
C62 C -0.2837(2) 0.5340(2) 0.8651(2) 0.0421(7) Uani 1 1 d . . . . .
C63 C -0.2054(2) 0.50226(18) 0.8936(2) 0.0423(7) Uani 1 1 d . . . . .
H63 H -0.2176 0.4729 0.9467 0.051 Uiso 1 1 calc R U . . .
C64 C -0.1088(2) 0.51342(18) 0.84431(19) 0.0374(6) Uani 1 1 d . . . . .
H64 H -0.0551 0.4905 0.8633 0.045 Uiso 1 1 calc R U . . .
O7 O -0.37476(16) 0.51742(16) 0.91700(16) 0.0520(6) Uani 1 1 d . . . . .
C65 C -0.4597(2) 0.5516(3) 0.8901(3) 0.0625(10) Uani 1 1 d . . . . .
H65A H -0.4745 0.6166 0.8893 0.094 Uiso 1 1 calc R U . . .
H65B H -0.5199 0.5351 0.9316 0.094 Uiso 1 1 calc R U . . .
H65C H -0.4414 0.5260 0.8314 0.094 Uiso 1 1 calc R U . . .
C66 C 0.11158(19) 0.39674(16) 0.68447(17) 0.0295(5) Uani 1 1 d . . . . .
C67 C 0.03655(19) 0.35411(17) 0.69381(17) 0.0317(5) Uani 1 1 d . . . . .
H67 H -0.0272 0.3884 0.6949 0.038 Uiso 1 1 calc R U . . .
C68 C 0.0528(2) 0.26311(17) 0.70155(18) 0.0336(5) Uani 1 1 d . . . . .
H68 H 0.0006 0.2357 0.7075 0.040 Uiso 1 1 calc R U . . .
C69 C 0.1454(2) 0.21181(17) 0.70063(19) 0.0353(6) Uani 1 1 d . . . . .
C70 C 0.2216(2) 0.25316(18) 0.6905(2) 0.0392(6) Uani 1 1 d . . . . .
H70 H 0.2856 0.2185 0.6888 0.047 Uiso 1 1 calc R U . . .
C71 C 0.20475(19) 0.34429(17) 0.68315(19) 0.0356(6) Uani 1 1 d . . . . .
H71 H 0.2570 0.3715 0.6771 0.043 Uiso 1 1 calc R U . . .
O8 O 0.16974(16) 0.12220(12) 0.70989(15) 0.0434(5) Uani 1 1 d . . . . .
C72 C 0.0972(3) 0.07630(19) 0.7120(2) 0.0466(7) Uani 1 1 d . . . . .
H72A H 0.0351 0.0962 0.7653 0.070 Uiso 1 1 calc R U . . .
H72B H 0.1260 0.0121 0.7119 0.070 Uiso 1 1 calc R U . . .
H72C H 0.0809 0.0892 0.6604 0.070 Uiso 1 1 calc R U . . .
O9 O 0.14873(12) 0.70142(10) 0.47513(11) 0.0278(4) Uani 1 1 d . . . . .
C73 C 0.1278(2) 0.62605(16) 0.44817(18) 0.0326(5) Uani 1 1 d . . . . .
H73A H 0.1901 0.5769 0.4268 0.049 Uiso 1 1 calc R U . . .
H73B H 0.1036 0.6418 0.4012 0.049 Uiso 1 1 calc R U . . .
H73C H 0.0755 0.6077 0.4981 0.049 Uiso 1 1 calc R U . . .
O10 O 0.25318(12) 0.69951(10) 0.62229(12) 0.0279(4) Uani 1 1 d . . . . .
C74 C 0.2251(2) 0.76707(17) 0.68811(19) 0.0354(6) Uani 1 1 d . . . . .
H74A H 0.2272 0.8242 0.6614 0.053 Uiso 1 1 calc R U . . .
H74B H 0.2726 0.7528 0.7172 0.053 Uiso 1 1 calc R U . . .
H74C H 0.1560 0.7710 0.7313 0.053 Uiso 1 1 calc R U . . .

loop_
_atom_site_aniso_label
_atom_site_aniso_U_11
_atom_site_aniso_U_22
_atom_site_aniso_U_33
_atom_site_aniso_U_23
_atom_site_aniso_U_13
_atom_site_aniso_U_12
P1 0.0164(2) 0.0190(3) 0.0320(3) 0.0016(2) -0.0043(2) -0.00280(19)
C1 0.0230(11) 0.0226(11) 0.0343(13) 0.0005(9) -0.0098(10) -0.0036(9)
C2 0.0224(11) 0.0251(11) 0.0332(13) -0.0015(9) -0.0090(10) -0.0013(9)
C3 0.0242(11) 0.0249(11) 0.0335(13) -0.0018(9) -0.0098(10) -0.0016(9)
C4 0.0181(10) 0.0253(11) 0.0319(12) 0.0015(9) -0.0078(9) -0.0021(9)
C5 0.0173(10) 0.0263(11) 0.0316(12) 0.0039(9) -0.0056(9) -0.0046(9)
C6 0.0186(10) 0.0231(11) 0.0353(13) 0.0028(9) -0.0074(10) -0.0038(8)
C7 0.0170(10) 0.0267(11) 0.0302(12) 0.0018(9) -0.0066(9) -0.0045(8)
C8 0.0198(10) 0.0184(10) 0.0312(12) 0.0009(8) -0.0078(9) -0.0034(8)
C9 0.0181(10) 0.0209(10) 0.0318(12) -0.0002(8) -0.0064(9) -0.0022(8)
C10 0.0188(10) 0.0261(11) 0.0277(12) 0.0014(9) -0.0038(9) -0.0035(9)
C11 0.0207(11) 0.0252(11) 0.0302(12) 0.0017(9) -0.0072(9) -0.0034(9)
C12 0.0194(10) 0.0262(11) 0.0290(12) 0.0036(9) -0.0065(9) -0.0059(9)
C13 0.0208(11) 0.0288(12) 0.0306(12) 0.0021(9) -0.0071(9) -0.0057(9)
C14 0.0241(11) 0.0273(11) 0.0321(12) 0.0037(9) -0.0091(10) -0.0069(9)
C15 0.0252(11) 0.0285(12) 0.0330(13) 0.0039(9) -0.0115(10) -0.0097(9)
C16 0.0238(11) 0.0207(10) 0.0360(13) 0.0020(9) -0.0102(10) -0.0064(9)
N1 0.0201(9) 0.0228(9) 0.0375(11) 0.0013(8) -0.0087(8) -0.0041(7)
N2 0.0217(9) 0.0200(9) 0.0333(11) 0.0025(7) -0.0083(8) -0.0027(7)
N3 0.0196(9) 0.0239(9) 0.0308(10) 0.0013(8) -0.0046(8) -0.0016(7)
N4 0.0171(9) 0.0217(9) 0.0312(10) 0.0006(7) -0.0033(8) -0.0032(7)
N5 0.0168(8) 0.0215(9) 0.0306(10) 0.0005(7) -0.0051(8) -0.0026(7)
N6 0.0185(9) 0.0216(9) 0.0319(10) 0.0016(7) -0.0060(8) -0.0039(7)
N7 0.0178(9) 0.0220(9) 0.0329(10) 0.0029(8) -0.0057(8) -0.0030(7)
C17 0.0194(10) 0.0238(11) 0.0449(14) -0.0049(9) -0.0092(10) -0.0013(8)
C18 0.018(3) 0.022(3) 0.050(3) -0.005(2) -0.011(2) 0.001(2)
C19 0.026(3) 0.019(2) 0.059(4) -0.004(2) -0.017(3) -0.002(2)
C20 0.029(2) 0.024(2) 0.060(4) -0.007(2) -0.018(3) -0.0002(18)
C21 0.027(2) 0.027(3) 0.050(3) -0.007(2) -0.015(2) 0.001(2)
C22 0.022(3) 0.023(3) 0.048(3) -0.004(2) -0.0108(19) -0.002(3)
O1 0.046(2) 0.0232(18) 0.079(3) -0.009(2) -0.026(2) 0.0009(15)
C23 0.064(3) 0.020(2) 0.095(4) -0.003(2) -0.045(3) 0.003(2)
C17' 0.0194(10) 0.0238(11) 0.0449(14) -0.0049(9) -0.0092(10) -0.0013(8)
C18' 0.024(5) 0.020(4) 0.049(4) -0.001(3) -0.015(3) 0.005(3)
C19' 0.026(4) 0.027(4) 0.050(4) -0.006(3) -0.013(4) 0.002(3)
C20' 0.029(3) 0.024(3) 0.053(4) -0.005(3) -0.018(4) -0.002(3)
C21' 0.028(3) 0.024(4) 0.047(4) -0.010(4) -0.011(4) 0.002(4)
C22' 0.023(4) 0.030(4) 0.042(4) -0.001(3) -0.010(3) 0.000(4)
O1' 0.044(3) 0.022(3) 0.067(4) -0.010(4) -0.010(4) -0.003(3)
C23' 0.067(6) 0.033(5) 0.071(6) -0.013(4) -0.019(5) -0.003(4)
C24 0.0257(16) 0.0239(18) 0.0255(18) 0.0011(14) -0.0064(14) -0.0006(14)
C25 0.0237(15) 0.0218(16) 0.0330(17) 0.0016(13) -0.0107(13) -0.0010(13)
C26 0.0264(16) 0.0265(18) 0.0347(17) -0.0036(14) -0.0077(14) 0.0021(14)
C27 0.0299(16) 0.041(2) 0.0304(17) -0.0036(14) -0.0016(13) -0.0004(14)
C28 0.036(2) 0.037(2) 0.0335(19) 0.0063(17) -0.0028(16) -0.0017(16)
C29 0.0301(18) 0.030(2) 0.0337(18) 0.0058(16) -0.0024(15) 0.0023(15)
O2 0.0375(14) 0.0482(16) 0.0349(16) 0.0037(12) 0.0069(11) 0.0025(11)
C30 0.0304(17) 0.048(2) 0.054(2) -0.0034(17) -0.0001(16) -0.0026(15)
C24' 0.022(4) 0.025(4) 0.034(4) 0.004(4) -0.008(4) 0.006(4)
C25' 0.029(4) 0.024(4) 0.031(4) 0.000(4) -0.007(4) -0.003(4)
C26' 0.028(4) 0.032(4) 0.035(4) -0.003(4) -0.005(4) 0.001(4)
C27' 0.031(4) 0.039(4) 0.031(4) -0.001(4) 0.000(3) 0.002(4)
C28' 0.027(4) 0.032(5) 0.028(4) 0.002(4) -0.007(4) 0.002(4)
C29' 0.029(4) 0.028(5) 0.034(4) 0.005(4) -0.006(4) -0.001(4)
O2' 0.0375(14) 0.0482(16) 0.0349(16) 0.0037(12) 0.0069(11) 0.0025(11)
C30' 0.0304(17) 0.048(2) 0.054(2) -0.0034(17) -0.0001(16) -0.0026(15)
C31 0.0196(11) 0.0241(10) 0.0300(16) -0.0004(10) -0.0036(10) -0.0027(9)
C32 0.020(2) 0.031(2) 0.035(3) 0.004(2) -0.003(2) -0.002(2)
C33 0.022(2) 0.036(2) 0.036(3) 0.000(2) 0.001(2) 0.000(2)
C34 0.028(3) 0.033(2) 0.033(2) 0.0031(19) 0.003(2) -0.003(2)
C35 0.025(3) 0.025(2) 0.038(3) 0.005(2) -0.001(2) -0.001(2)
C36 0.024(3) 0.026(2) 0.033(3) 0.005(2) 0.000(2) -0.004(2)
O3 0.033(2) 0.049(3) 0.036(3) 0.003(2) 0.0084(18) -0.0001(19)
C37 0.053(4) 0.057(4) 0.040(4) 0.010(3) 0.012(3) 0.002(3)
C31' 0.0196(11) 0.0241(10) 0.0300(16) -0.0004(10) -0.0036(10) -0.0027(9)
C32' 0.019(4) 0.030(4) 0.035(4) 0.002(4) 0.000(4) 0.000(4)
C33' 0.023(4) 0.034(4) 0.038(4) 0.003(4) 0.003(4) -0.001(4)
C34' 0.026(3) 0.036(3) 0.035(3) 0.006(3) 0.003(3) 0.000(3)
C35' 0.025(4) 0.031(4) 0.034(4) 0.006(4) -0.001(4) -0.001(4)
C36' 0.023(4) 0.027(4) 0.033(4) 0.003(4) -0.001(4) -0.003(4)
O3' 0.028(4) 0.045(5) 0.034(4) 0.005(4) 0.005(4) 0.006(4)
C37' 0.023(7) 0.057(9) 0.038(8) 0.000(7) -0.006(7) -0.007(7)
C31C 0.0196(11) 0.0241(10) 0.0300(16) -0.0004(10) -0.0036(10) -0.0027(9)
C32C 0.021(3) 0.031(3) 0.035(3) 0.005(3) 0.003(3) -0.004(3)
C33C 0.024(3) 0.030(3) 0.034(3) 0.006(3) 0.000(3) 0.001(3)
C34C 0.022(3) 0.035(3) 0.035(3) 0.002(3) 0.003(2) 0.001(3)
C35C 0.029(4) 0.034(3) 0.032(3) 0.012(3) 0.000(3) -0.004(3)
C36C 0.024(3) 0.026(3) 0.034(3) 0.006(3) -0.005(3) 0.001(3)
O3C 0.027(3) 0.048(4) 0.038(3) 0.004(3) 0.008(3) 0.003(3)
C37C 0.054(6) 0.067(6) 0.054(6) 0.013(5) 0.015(5) 0.002(5)
C38 0.0184(10) 0.0236(11) 0.0268(11) 0.0012(8) -0.0045(9) -0.0031(8)
C39 0.0208(11) 0.0284(12) 0.0336(13) 0.0022(9) -0.0061(9) -0.0052(9)
C40 0.0235(11) 0.0316(12) 0.0373(13) 0.0029(10) -0.0086(10) -0.0114(9)
C41 0.0269(11) 0.0232(11) 0.0280(12) 0.0017(9) -0.0070(9) -0.0057(9)
C42 0.0226(11) 0.0252(11) 0.0303(12) 0.0016(9) -0.0067(9) -0.0040(9)
C43 0.0189(10) 0.0241(11) 0.0292(12) 0.0021(8) -0.0047(9) -0.0066(8)
O4 0.0337(9) 0.0210(8) 0.0467(11) 0.0022(7) -0.0137(8) -0.0089(7)
C44 0.0550(18) 0.0275(13) 0.067(2) 0.0123(12) -0.0346(16) -0.0208(12)
C45 0.0186(10) 0.0242(11) 0.0316(12) -0.0001(9) -0.0043(9) -0.0036(8)
C46 0.0369(14) 0.0321(13) 0.0309(13) 0.0024(10) -0.0026(11) -0.0066(11)
C47 0.0461(16) 0.0366(14) 0.0309(14) -0.0051(11) 0.0042(12) -0.0067(12)
C48 0.0265(12) 0.0259(12) 0.0416(15) -0.0046(10) 0.0011(11) -0.0040(10)
C49 0.0209(11) 0.0242(11) 0.0365(13) 0.0011(9) -0.0043(10) -0.0047(9)
C50 0.0208(10) 0.0255(11) 0.0309(12) -0.0001(9) -0.0031(9) -0.0049(9)
O5 0.0448(11) 0.0251(9) 0.0441(12) -0.0070(8) 0.0083(9) -0.0010(8)
C51 0.0413(15) 0.0264(13) 0.0522(18) -0.0033(12) -0.0044(13) -0.0014(11)
C52 0.0210(11) 0.0244(11) 0.0333(13) 0.0015(9) -0.0037(9) -0.0037(9)
C53 0.0246(11) 0.0306(12) 0.0330(13) 0.0056(9) -0.0064(10) -0.0044(9)
C54 0.0223(12) 0.0378(14) 0.0471(16) 0.0078(11) -0.0079(11) -0.0032(10)
C55 0.0234(12) 0.0446(15) 0.0441(16) 0.0126(12) 0.0022(11) -0.0065(11)
C56 0.0308(13) 0.0468(16) 0.0348(14) 0.0154(12) -0.0018(11) -0.0073(12)
C57 0.0252(12) 0.0367(13) 0.0356(14) 0.0081(10) -0.0059(10) -0.0035(10)
O6 0.0256(10) 0.0741(16) 0.0594(15) 0.0276(12) 0.0016(10) -0.0126(10)
C58 0.0372(17) 0.079(2) 0.054(2) 0.0266(18) 0.0067(15) -0.0173(16)
C59 0.0244(11) 0.0281(12) 0.0342(13) 0.0033(9) -0.0048(10) -0.0077(9)
C60 0.0246(12) 0.0351(13) 0.0425(15) 0.0077(11) -0.0069(11) -0.0090(10)
C61 0.0238(12) 0.0445(15) 0.0494(17) 0.0063(12) -0.0074(12) -0.0093(11)
C62 0.0282(13) 0.0410(15) 0.0452(16) 0.0037(12) -0.0017(12) -0.0106(11)
C63 0.0401(15) 0.0348(14) 0.0404(15) 0.0110(11) -0.0038(12) -0.0119(12)
C64 0.0332(13) 0.0319(13) 0.0382(14) 0.0079(10) -0.0073(11) -0.0065(10)
O7 0.0290(10) 0.0626(14) 0.0528(13) 0.0163(10) -0.0023(9) -0.0182(10)
C65 0.0331(16) 0.076(2) 0.070(2) 0.0271(19) -0.0115(16) -0.0195(16)
C66 0.0263(11) 0.0248(11) 0.0347(13) 0.0042(9) -0.0098(10) -0.0069(9)
C67 0.0246(11) 0.0309(12) 0.0368(13) 0.0032(10) -0.0096(10) -0.0074(10)
C68 0.0282(12) 0.0309(12) 0.0418(14) 0.0025(10) -0.0115(11) -0.0120(10)
C69 0.0349(13) 0.0257(12) 0.0417(15) 0.0048(10) -0.0123(11) -0.0075(10)
C70 0.0299(13) 0.0284(13) 0.0572(18) 0.0068(11) -0.0166(12) -0.0065(10)
C71 0.0254(12) 0.0283(12) 0.0519(16) 0.0085(11) -0.0124(11) -0.0109(10)
O8 0.0438(11) 0.0261(9) 0.0627(13) 0.0073(8) -0.0215(10) -0.0132(8)
C72 0.0547(18) 0.0304(14) 0.0604(19) 0.0070(13) -0.0246(16) -0.0186(13)
O9 0.0226(8) 0.0220(8) 0.0361(9) 0.0019(6) -0.0100(7) -0.0042(6)
C73 0.0315(12) 0.0287(12) 0.0398(14) 0.0020(10) -0.0154(11) -0.0096(10)
O10 0.0218(8) 0.0211(7) 0.0364(9) 0.0004(6) -0.0097(7) -0.0016(6)
C74 0.0296(12) 0.0321(13) 0.0426(15) -0.0054(11) -0.0157(11) -0.0020(10)

loop_
_atom_type_symbol
_atom_type_description
_atom_type_scat_dispersion_real
_atom_type_scat_dispersion_imag
_atom_type_scat_source
C C 0.0181 0.0091 'International Tables Vol C Tables 4.2.6.8 and 6.1.1.4'
H H 0.0000 0.0000 'International Tables Vol C Tables 4.2.6.8 and 6.1.1.4'
N N 0.0311 0.0180 'International Tables Vol C Tables 4.2.6.8 and 6.1.1.4'
O O 0.0492 0.0322 'International Tables Vol C Tables 4.2.6.8 and 6.1.1.4'
P P 0.2955 0.4335 'International Tables Vol C Tables 4.2.6.8 and 6.1.1.4'

loop_
_geom_angle_atom_site_label_1
_geom_angle_atom_site_label_2
_geom_angle_atom_site_label_3
_geom_angle
O10 P1 O9 174.71(9)
O10 P1 N6 94.29(9)
O9 P1 N6 89.76(9)
O10 P1 N7 90.07(9)
O9 P1 N7 93.79(9)
N6 P1 N7 83.23(9)
O10 P1 N4 91.21(9)
O9 P1 N4 85.32(9)
N6 P1 N4 90.73(9)
N7 P1 N4 173.91(9)
O10 P1 N2 86.26(9)
O9 P1 N2 90.07(9)
N6 P1 N2 173.84(10)
N7 P1 N2 90.64(9)
N4 P1 N2 95.39(9)
N1 C1 N2 127.8(2)
N1 C1 C2 123.6(2)
N2 C1 C2 108.5(2)
C3 C2 C1 107.5(2)
C3 C2 C17 129.9(2)
C1 C2 C17 122.2(2)
C2 C3 C4 107.0(2)
C2 C3 C24 127.1(3)
C4 C3 C24 125.5(3)
C2 C3 C24' 133.3(8)
C4 C3 C24' 119.7(8)
N3 C4 N2 126.2(2)
N3 C4 C3 124.5(2)
N2 C4 C3 109.2(2)
N3 C5 N4 127.0(2)
N3 C5 C6 123.5(2)
N4 C5 C6 109.5(2)
C7 C6 C5 106.9(2)
C7 C6 C31' 127.7(10)
C5 C6 C31' 125.3(10)
C7 C6 C31 130.1(5)
C5 C6 C31 122.7(5)
C7 C6 C31C 129.8(7)
C5 C6 C31C 122.4(6)
C6 C7 C8 107.4(2)
C6 C7 C38 128.7(2)
C8 C7 C38 123.9(2)
N5 C8 N4 126.9(2)
N5 C8 C7 124.5(2)
N4 C8 C7 108.55(19)
N5 C9 N6 124.6(2)
N5 C9 C10 127.8(2)
N6 C9 C10 107.6(2)
C11 C10 C9 107.2(2)
C11 C10 C45 129.0(2)
C9 C10 C45 123.8(2)
C10 C11 C12 106.9(2)
C10 C11 C52 127.7(2)
C12 C11 C52 125.2(2)
N6 C12 C13 110.5(2)
N6 C12 C11 108.0(2)
C13 C12 C11 141.5(2)
N7 C13 C12 109.3(2)
N7 C13 C14 108.0(2)
C12 C13 C14 142.6(2)
C15 C14 C13 106.8(2)
C15 C14 C59 125.9(2)
C13 C14 C59 126.9(2)
C14 C15 C16 107.6(2)
C14 C15 C66 130.3(2)
C16 C15 C66 122.0(2)
N1 C16 N7 124.3(2)
N1 C16 C15 127.9(2)
N7 C16 C15 107.6(2)
C1 N1 C16 118.7(2)
C4 N2 C1 107.81(19)
C4 N2 P1 125.29(16)
C1 N2 P1 126.80(17)
C4 N3 C5 120.9(2)
C5 N4 C8 107.59(19)
C5 N4 P1 124.80(16)
C8 N4 P1 127.42(16)
C8 N5 C9 118.76(19)
C9 N6 C12 110.30(19)
C9 N6 P1 131.46(17)
C12 N6 P1 118.22(16)
C16 N7 C13 109.9(2)
C16 N7 P1 131.46(17)
C13 N7 P1 118.58(16)
C18 C17 C22 119.3(5)
C18 C17 C2 124.2(4)
C22 C17 C2 116.5(4)
C17 C18 C19 121.4(7)
C17 C18 H18 119.3
C19 C18 H18 119.3
C20 C19 C18 118.9(7)
C20 C19 H19 120.6
C18 C19 H19 120.6
O1 C20 C19 123.5(7)
O1 C20 C21 116.0(6)
C19 C20 C21 120.5(6)
C22 C21 C20 120.2(7)
C22 C21 H21 119.9
C20 C21 H21 119.9
C21 C22 C17 119.8(7)
C21 C22 H22 120.1
C17 C22 H22 120.1
C20 O1 C23 116.9(5)
O1 C23 H23A 109.5
O1 C23 H23B 109.5
H23A C23 H23B 109.5
O1 C23 H23C 109.5
H23A C23 H23C 109.5
H23B C23 H23C 109.5
C19' C18' H18' 119.7
C18' C19' C20' 121.6(13)
C18' C19' H19' 119.2
C20' C19' H19' 119.2
O1' C20' C21' 122.5(12)
O1' C20' C19' 118.6(12)
C21' C20' C19' 118.9(11)
C20' C21' C22' 119.7(13)
C20' C21' H21' 120.1
C22' C21' H21' 120.1
C21' C22' H22' 118.6
C20' O1' C23' 119.4(10)
O1' C23' H23D 109.5
O1' C23' H23E 109.5
H23D C23' H23E 109.5
O1' C23' H23F 109.5
H23D C23' H23F 109.5
H23E C23' H23F 109.5
C25 C24 C29 117.5(4)
C25 C24 C3 121.8(4)
C29 C24 C3 120.7(4)
C26 C25 C24 121.6(4)
C26 C25 H25 119.2
C24 C25 H25 119.2
C25 C26 C27 120.0(4)
C25 C26 H26 120.0
C27 C26 H26 120.0
O2 C27 C26 123.1(4)
O2 C27 C28 117.0(4)
C26 C27 C28 119.8(4)
C29 C28 C27 120.1(4)
C29 C28 H28 120.0
C27 C28 H28 120.0
C28 C29 C24 120.9(4)
C28 C29 H29 119.5
C24 C29 H29 119.5
C27 O2 C30 116.9(3)
O2 C30 H30A 109.5
O2 C30 H30B 109.5
H30A C30 H30B 109.5
O2 C30 H30C 109.5
H30A C30 H30C 109.5
H30B C30 H30C 109.5
C25' C24' C29' 116.9(16)
C25' C24' C3 110.6(15)
C29' C24' C3 131.2(16)
C26' C25' C24' 122.1(16)
C26' C25' H25' 119.0
C24' C25' H25' 119.0
C25' C26' C27' 120.3(16)
C25' C26' H26' 119.8
C27' C26' H26' 119.8
O2' C27' C28' 121.4(15)
O2' C27' C26' 120.3(15)
C28' C27' C26' 118.3(14)
C29' C28' C27' 121.2(15)
C29' C28' H28' 119.4
C27' C28' H28' 119.4
C28' C29' C24' 121.3(17)
C28' C29' H29' 119.4
C24' C29' H29' 119.4
C27' O2' C30' 122.6(14)
O2' C30' H30D 109.5
O2' C30' H30E 109.5
H30D C30' H30E 109.5
O2' C30' H30F 109.5
H30D C30' H30F 109.5
H30E C30' H30F 109.5
C36 C31 C32 117.6(9)
C36 C31 C6 116.4(9)
C32 C31 C6 125.4(10)
C33 C32 C31 121.5(9)
C33 C32 H32 119.3
C31 C32 H32 119.3
C32 C33 C34 120.0(8)
C32 C33 H33 120.0
C34 C33 H33 120.0
O3 C34 C33 115.2(6)
O3 C34 C35 124.8(7)
C33 C34 C35 120.0(7)
C36 C35 C34 119.6(8)
C36 C35 H35 120.2
C34 C35 H35 120.2
C35 C36 C31 121.3(9)
C35 C36 H36 119.4
C31 C36 H36 119.4
C34 O3 C37 116.3(6)
O3 C37 H37A 109.5
O3 C37 H37B 109.5
H37A C37 H37B 109.5
O3 C37 H37C 109.5
H37A C37 H37C 109.5
H37B C37 H37C 109.5
C36' C31' C32' 117.9(18)
C36' C31' C6 112.4(19)
C32' C31' C6 130(2)
C33' C32' C31' 121.1(17)
C33' C32' H32' 119.5
C31' C32' H32' 119.5
C32' C33' C34' 120.3(16)
C32' C33' H33' 119.8
C34' C33' H33' 119.8
O3' C34' C33' 120.7(16)
O3' C34' C35' 120.0(18)
C33' C34' C35' 119.3(16)
C36' C35' C34' 119.9(19)
C36' C35' H35' 120.0
C34' C35' H35' 120.0
C35' C36' C31' 121.4(19)
C35' C36' H36' 119.3
C31' C36' H36' 119.3
C37' O3' C34' 120.9(18)
O3' C37' H37D 109.5
O3' C37' H37E 109.5
H37D C37' H37E 109.5
O3' C37' H37F 109.5
H37D C37' H37F 109.5
H37E C37' H37F 109.5
C36C C31C C32C 117.0(13)
C36C C31C C6 125.9(13)
C32C C31C C6 116.8(13)
C33C C32C C31C 121.4(13)
C33C C32C H32C 119.3
C31C C32C H32C 119.3
C34C C33C C32C 120.0(11)
C34C C33C H33C 120.0
C32C C33C H33C 120.0
O3C C34C C33C 118.8(9)
O3C C34C C35C 121.3(10)
C33C C34C C35C 119.9(10)
C36C C35C C34C 120.0(11)
C36C C35C H35C 120.0
C34C C35C H35C 120.0
C35C C36C C31C 121.7(13)
C35C C36C H36C 119.2
C31C C36C H36C 119.2
C34C O3C C37C 118.3(8)
O3C C37C H37G 109.5
O3C C37C H37H 109.5
H37G C37C H37H 109.5
O3C C37C H37I 109.5
H37G C37C H37I 109.5
H37H C37C H37I 109.5
C39 C38 C43 117.5(2)
C39 C38 C7 121.1(2)
C43 C38 C7 121.5(2)
C40 C39 C38 122.0(2)
C40 C39 H39 119.0
C38 C39 H39 119.0
C39 C40 C41 119.5(2)
C39 C40 H40 120.2
C41 C40 H40 120.2
O4 C41 C40 124.9(2)
O4 C41 C42 115.4(2)
C40 C41 C42 119.7(2)
C43 C42 C41 119.9(2)
C43 C42 H42 120.1
C41 C42 H42 120.1
C42 C43 C38 121.4(2)
C42 C43 H43 119.3
C38 C43 H43 119.3
C41 O4 C44 116.4(2)
O4 C44 H44A 109.5
O4 C44 H44B 109.5
H44A C44 H44B 109.5
O4 C44 H44C 109.5
H44A C44 H44C 109.5
H44B C44 H44C 109.5
C46 C45 C50 117.3(2)
C46 C45 C10 120.4(2)
C50 C45 C10 122.3(2)
C47 C46 C45 120.9(3)
C47 C46 H46 119.6
C45 C46 H46 119.6
C46 C47 C48 120.4(3)
C46 C47 H47 119.8
C48 C47 H47 119.8
O5 C48 C49 124.7(3)
O5 C48 C47 115.2(2)
C49 C48 C47 120.1(2)
C48 C49 C50 119.0(2)
C48 C49 H49 120.5
C50 C49 H49 120.5
C49 C50 C45 122.3(2)
C49 C50 H50 118.8
C45 C50 H50 118.8
C48 O5 C51 117.4(2)
O5 C51 H51A 109.5
O5 C51 H51B 109.5
H51A C51 H51B 109.5
O5 C51 H51C 109.5
H51A C51 H51C 109.5
H51B C51 H51C 109.5
C57 C52 C53 118.4(2)
C57 C52 C11 121.7(2)
C53 C52 C11 119.9(2)
C54 C53 C52 121.1(3)
C54 C53 H53 119.4
C52 C53 H53 119.4
C53 C54 C55 119.9(3)
C53 C54 H54 120.1
C55 C54 H54 120.1
O6 C55 C56 124.7(3)
O6 C55 C54 115.6(3)
C56 C55 C54 119.8(2)
C55 C56 C57 119.8(3)
C55 C56 H56 120.1
C57 C56 H56 120.1
C52 C57 C56 121.1(3)
C52 C57 H57 119.5
C56 C57 H57 119.5
C55 O6 C58 116.6(3)
O6 C58 H58A 109.5
O6 C58 H58B 109.5
H58A C58 H58B 109.5
O6 C58 H58C 109.5
H58A C58 H58C 109.5
H58B C58 H58C 109.5
C60 C59 C64 118.6(2)
C60 C59 C14 119.3(2)
C64 C59 C14 121.9(2)
C59 C60 C61 121.7(3)
C59 C60 H60 119.1
C61 C60 H60 119.1
C62 C61 C60 119.0(3)
C62 C61 H61 120.5
C60 C61 H61 120.5
O7 C62 C61 124.2(3)
O7 C62 C63 115.5(3)
C61 C62 C63 120.3(3)
C62 C63 C64 120.1(3)
C62 C63 H63 119.9
C64 C63 H63 119.9
C59 C64 C63 120.3(3)
C59 C64 H64 119.9
C63 C64 H64 119.9
C62 O7 C65 117.0(3)
O7 C65 H65A 109.5
O7 C65 H65B 109.5
H65A C65 H65B 109.5
O7 C65 H65C 109.5
H65A C65 H65C 109.5
H65B C65 H65C 109.5
C67 C66 C71 117.8(2)
C67 C66 C15 122.4(2)
C71 C66 C15 119.7(2)
C68 C67 C66 121.7(2)
C68 C67 H67 119.2
C66 C67 H67 119.2
C67 C68 C69 120.0(2)
C67 C68 H68 120.0
C69 C68 H68 120.0
O8 C69 C68 125.5(3)
O8 C69 C70 115.3(2)
C68 C69 C70 119.1(2)
C71 C70 C69 120.6(3)
C71 C70 H70 119.7
C69 C70 H70 119.7
C70 C71 C66 120.8(2)
C70 C71 H71 119.6
C66 C71 H71 119.6
C69 O8 C72 116.8(2)
O8 C72 H72A 109.5
O8 C72 H72B 109.5
H72A C72 H72B 109.5
O8 C72 H72C 109.5
H72A C72 H72C 109.5
H72B C72 H72C 109.5
C73 O9 P1 123.98(16)
O9 C73 H73A 109.5
O9 C73 H73B 109.5
H73A C73 H73B 109.5
O9 C73 H73C 109.5
H73A C73 H73C 109.5
H73B C73 H73C 109.5
C74 O10 P1 125.26(15)
O10 C74 H74A 109.5
O10 C74 H74B 109.5
H74A C74 H74B 109.5
O10 C74 H74C 109.5
H74A C74 H74C 109.5
H74B C74 H74C 109.5

loop_
_geom_bond_atom_site_label_1
_geom_bond_atom_site_label_2
_geom_bond_distance
P1 O10 1.6792(19)
P1 O9 1.6996(19)
P1 N6 1.7761(19)
P1 N7 1.777(2)
P1 N4 1.788(2)
P1 N2 1.7903(19)
C1 N1 1.318(3)
C1 N2 1.390(3)
C1 C2 1.444(3)
C2 C3 1.382(4)
C2 C17 1.476(3)
C3 C4 1.443(3)
C3 C24 1.463(6)
C3 C24' 1.56(2)
C4 N3 1.322(3)
C4 N2 1.380(3)
C5 N3 1.330(3)
C5 N4 1.375(3)
C5 C6 1.441(3)
C6 C7 1.381(3)
C6 C31' 1.45(2)
C6 C31 1.462(12)
C6 C31C 1.492(17)
C7 C8 1.443(3)
C7 C38 1.470(3)
C8 N5 1.327(3)
C8 N4 1.392(3)
C9 N5 1.330(3)
C9 N6 1.356(3)
C9 C10 1.444(3)
C10 C11 1.396(3)
C10 C45 1.474(3)
C11 C12 1.431(3)
C11 C52 1.471(3)
C12 N6 1.372(3)
C12 C13 1.423(3)
C13 N7 1.378(3)
C13 C14 1.432(3)
C14 C15 1.390(3)
C14 C59 1.477(3)
C15 C16 1.442(3)
C15 C66 1.476(3)
C16 N1 1.329(3)
C16 N7 1.358(3)
C17 C18 1.388(8)
C17 C22 1.403(7)
C18 C19 1.392(7)
C18 H18 0.9500
C19 C20 1.391(8)
C19 H19 0.9500
C20 O1 1.371(6)
C20 C21 1.395(8)
C21 C22 1.387(7)
C21 H21 0.9500
C22 H22 0.9500
O1 C23 1.440(7)
C23 H23A 0.9800
C23 H23B 0.9800
C23 H23C 0.9800
C18' C19' 1.383(13)
C18' H18' 0.9500
C19' C20' 1.404(13)
C19' H19' 0.9500
C20' O1' 1.371(11)
C20' C21' 1.373(13)
C21' C22' 1.387(13)
C21' H21' 0.9500
C22' H22' 0.9500
O1' C23' 1.423(11)
C23' H23D 0.9800
C23' H23E 0.9800
C23' H23F 0.9800
C24 C25 1.401(5)
C24 C29 1.412(5)
C25 C26 1.380(5)
C25 H25 0.9500
C26 C27 1.383(5)
C26 H26 0.9500
C27 O2 1.372(4)
C27 C28 1.398(5)
C28 C29 1.380(5)
C28 H28 0.9500
C29 H29 0.9500
O2 C30 1.419(5)
C30 H30A 0.9800
C30 H30B 0.9800
C30 H30C 0.9800
C24' C25' 1.395(16)
C24' C29' 1.407(16)
C25' C26' 1.382(15)
C25' H25' 0.9500
C26' C27' 1.395(15)
C26' H26' 0.9500
C27' O2' 1.359(14)
C27' C28' 1.393(15)
C28' C29' 1.375(16)
C28' H28' 0.9500
C29' H29' 0.9500
O2' C30' 1.361(16)
C30' H30D 0.9800
C30' H30E 0.9800
C30' H30F 0.9800
C31 C36 1.394(9)
C31 C32 1.404(8)
C32 C33 1.377(8)
C32 H32 0.9500
C33 C34 1.382(9)
C33 H33 0.9500
C34 O3 1.365(7)
C34 C35 1.393(8)
C35 C36 1.391(8)
C35 H35 0.9500
C36 H36 0.9500
O3 C37 1.420(9)
C37 H37A 0.9800
C37 H37B 0.9800
C37 H37C 0.9800
C31' C36' 1.389(15)
C31' C32' 1.401(15)
C32' C33' 1.383(15)
C32' H32' 0.9500
C33' C34' 1.385(15)
C33' H33' 0.9500
C34' O3' 1.364(14)
C34' C35' 1.398(15)
C35' C36' 1.383(15)
C35' H35' 0.9500
C36' H36' 0.9500
O3' C37' 1.361(17)
C37' H37D 0.9800
C37' H37E 0.9800
C37' H37F 0.9800
C31C C36C 1.394(12)
C31C C32C 1.404(12)
C32C C33C 1.383(11)
C32C H32C 0.9500
C33C C34C 1.378(11)
C33C H33C 0.9500
C34C O3C 1.353(10)
C34C C35C 1.382(11)
C35C C36C 1.382(12)
C35C H35C 0.9500
C36C H36C 0.9500
O3C C37C 1.381(12)
C37C H37G 0.9800
C37C H37H 0.9800
C37C H37I 0.9800
C38 C39 1.391(3)
C38 C43 1.405(3)
C39 C40 1.386(4)
C39 H39 0.9500
C40 C41 1.394(3)
C40 H40 0.9500
C41 O4 1.362(3)
C41 C42 1.397(3)
C42 C43 1.382(3)
C42 H42 0.9500
C43 H43 0.9500
O4 C44 1.426(3)
C44 H44A 0.9800
C44 H44B 0.9800
C44 H44C 0.9800
C45 C46 1.396(4)
C45 C50 1.403(3)
C46 C47 1.382(4)
C46 H46 0.9500
C47 C48 1.395(4)
C47 H47 0.9500
C48 O5 1.374(3)
C48 C49 1.378(4)
C49 C50 1.385(3)
C49 H49 0.9500
C50 H50 0.9500
O5 C51 1.422(4)
C51 H51A 0.9800
C51 H51B 0.9800
C51 H51C 0.9800
C52 C57 1.391(4)
C52 C53 1.395(4)
C53 C54 1.385(4)
C53 H53 0.9500
C54 C55 1.396(4)
C54 H54 0.9500
C55 O6 1.367(3)
C55 C56 1.386(4)
C56 C57 1.395(4)
C56 H56 0.9500
C57 H57 0.9500
O6 C58 1.437(4)
C58 H58A 0.9800
C58 H58B 0.9800
C58 H58C 0.9800
C59 C60 1.390(4)
C59 C64 1.393(4)
C60 C61 1.395(4)
C60 H60 0.9500
C61 C62 1.382(4)
C61 H61 0.9500
C62 O7 1.372(3)
C62 C63 1.391(5)
C63 C64 1.396(4)
C63 H63 0.9500
C64 H64 0.9500
O7 C65 1.464(4)
C65 H65A 0.9800
C65 H65B 0.9800
C65 H65C 0.9800
C66 C67 1.398(4)
C66 C71 1.401(4)
C67 C68 1.385(4)
C67 H67 0.9500
C68 C69 1.392(4)
C68 H68 0.9500
C69 O8 1.366(3)
C69 C70 1.397(4)
C70 C71 1.386(4)
C70 H70 0.9500
C71 H71 0.9500
O8 C72 1.432(4)
C72 H72A 0.9800
C72 H72B 0.9800
C72 H72C 0.9800
O9 C73 1.428(3)
C73 H73A 0.9800
C73 H73B 0.9800
C73 H73C 0.9800
O10 C74 1.416(3)
C74 H74A 0.9800
C74 H74B 0.9800
C74 H74C 0.9800

loop_
_platon_squeeze_void_nr
_platon_squeeze_void_average_x
_platon_squeeze_void_average_y
_platon_squeeze_void_average_z
_platon_squeeze_void_volume
_platon_squeeze_void_count_electrons
_platon_squeeze_void_content
1 0.000 0.000 0.000 539 201 ' '
